data_4068652
loop_
_publ_author_name
'Liu, Bo'
'Liu, Xinli'
'Cui, Dongmei'
'Liu, Li'

_publ_section_title
;
 Reactivity of Rare-Earth Metal Complexes Stabilized by an
 Anilido-Phosphinimine Ligand
;
_journal_issue 5
_journal_name_full Organometallics
_journal_page_first 1453
_journal_paper_doi 10.1021/om801004r
_journal_volume 28
_journal_year 2009
_chemical_formula_sum 'C48 H60 Lu N2 O2 P'
_chemical_formula_weight 902.92
_chemical_name_systematic
; 
 ? 
;
_space_group_IT_number 14
_symmetry_cell_setting monoclinic
_symmetry_space_group_name_Hall '-P 2ybc'
_symmetry_space_group_name_H-M 'P 1 21/c 1'
_atom_sites_solution_hydrogens geom
_atom_sites_solution_primary direct
_atom_sites_solution_secondary difmap
_audit_creation_method SHELXL-97
_cell_angle_alpha 90.00
_cell_angle_beta 90.7990(10)
_cell_angle_gamma 90.00
_cell_formula_units_Z 4
_cell_length_a 12.3146(11)
_cell_length_b 18.2989(17)
_cell_length_c 21.733(2)
_cell_measurement_temperature 187(2)
_cell_volume 4896.9(8)
_computing_cell_refinement 'Bruker SMART'
_computing_data_collection 'Bruker SMART'
_computing_data_reduction 'Bruker SAINT'
_computing_molecular_graphics 'Bruker SHELXTL'
_computing_publication_material 'Bruker SHELXTL'
_computing_structure_refinement 'SHELXL-97 (Sheldrick, 1997)'
_computing_structure_solution 'SHELXS-97 (Sheldrick, 1990)'
_diffrn_ambient_temperature 273(2)
_diffrn_measured_fraction_theta_full 0.998
_diffrn_measured_fraction_theta_max 0.998
_diffrn_measurement_device_type 'CCD area detector'
_diffrn_measurement_method 'phi and omega scans'
_diffrn_radiation_monochromator graphite
_diffrn_radiation_source 'fine-focus sealed tube'
_diffrn_radiation_type MoK\a
_diffrn_radiation_wavelength 0.71073
_diffrn_reflns_av_R_equivalents 0.0285
_diffrn_reflns_av_sigmaI/netI 0.0335
_diffrn_reflns_limit_h_max 15
_diffrn_reflns_limit_h_min -15
_diffrn_reflns_limit_k_max 16
_diffrn_reflns_limit_k_min -22
_diffrn_reflns_limit_l_max 26
_diffrn_reflns_limit_l_min -26
_diffrn_reflns_number 27108
_diffrn_reflns_theta_full 26.04
_diffrn_reflns_theta_max 26.04
_diffrn_reflns_theta_min 1.45
_exptl_absorpt_coefficient_mu 2.083
_exptl_absorpt_correction_T_max 0.8679
_exptl_absorpt_correction_T_min 0.5553
_exptl_absorpt_correction_type multi-scan
_exptl_crystal_density_diffrn 1.225
_exptl_crystal_density_method 'not measured'
_exptl_crystal_F_000 1856
_exptl_crystal_size_max 0.32
_exptl_crystal_size_mid 0.25
_exptl_crystal_size_min 0.07
_refine_diff_density_max 2.013
_refine_diff_density_min -0.414
_refine_diff_density_rms 0.187
_refine_ls_extinction_coef constr
_refine_ls_extinction_method none
_refine_ls_goodness_of_fit_ref 1.119
_refine_ls_hydrogen_treatment mixed
_refine_ls_matrix_type full
_refine_ls_number_parameters 523
_refine_ls_number_reflns 9648
_refine_ls_number_restraints 110
_refine_ls_restrained_S_all 1.115
_refine_ls_R_factor_all 0.0585
_refine_ls_R_factor_gt 0.0456
_refine_ls_shift/su_max 0.001
_refine_ls_shift/su_mean 0.000
_refine_ls_structure_factor_coef Fsqd
_refine_ls_weighting_details 'calc w=1/[\s^2^(Fo^2^)+(0.1065P)^2^+7.3541P] where P=(Fo^2^+2Fc^2^)/3'
_refine_ls_weighting_scheme calc
_refine_ls_wR_factor_gt 0.1634
_refine_ls_wR_factor_ref 0.1752
_reflns_number_gt 7792
_reflns_number_total 9648
_reflns_threshold_expression >2sigma(I)
_cod_data_source_file om801004r_si_002.cif
_cod_data_source_block complex_5
_cod_depositor_comments
;
The following automatic conversions were performed:

'_symmetry_cell_setting' value 'Monoclinic' changed to 'monoclinic'
according to /home/saulius/struct/CIF-dictionaries/cif_core.dic
dictionary named 'cif_core.dic' version 2.4.2 from 2011-04-26.

Automatic conversion script
Id: cif_fix_values 1715 2011-07-08 13:25:40Z adriana 
;
_cod_original_cell_volume 4897.0(8)
_cod_original_sg_symbol_H-M P2(1)/c
_cod_database_code 4068652

loop_
_symmetry_equiv_pos_as_xyz
'x, y, z'
'-x, y+1/2, -z+1/2'
'-x, -y, -z'
'x, -y-1/2, z-1/2'

loop_
_atom_site_label
_atom_site_type_symbol
_atom_site_fract_x
_atom_site_fract_y
_atom_site_fract_z
_atom_site_U_iso_or_equiv
_atom_site_adp_type
_atom_site_occupancy
_atom_site_symmetry_multiplicity
_atom_site_calc_flag
_atom_site_refinement_flags
_atom_site_disorder_assembly
_atom_site_disorder_group
C1 C 0.2661(5) 0.3378(4) 0.0126(3) 0.0459(16) Uani 1 1 d . A .
H1A H 0.3270 0.3267 -0.0144 0.069 Uiso 1 1 calc R . .
H1B H 0.2578 0.3909 0.0162 0.069 Uiso 1 1 calc R . .
H1C H 0.1993 0.3167 -0.0048 0.069 Uiso 1 1 calc R . .
C2 C 0.2328(5) 0.1444(3) 0.0233(3) 0.0346(12) Uani 1 1 d . . .
C3 C 0.2922(5) 0.1458(3) -0.0314(3) 0.0342(12) Uani 1 1 d . . .
C4 C 0.2422(5) 0.1246(3) -0.0861(3) 0.0380(13) Uani 1 1 d . . .
H4 H 0.2827 0.1267 -0.1229 0.046 Uiso 1 1 calc R . .
C5 C 0.1349(5) 0.1005(4) -0.0892(3) 0.0437(15) Uani 1 1 d . . .
C6 C 0.0786(5) 0.0991(4) -0.0345(3) 0.0454(15) Uani 1 1 d . . .
H6 H 0.0053 0.0829 -0.0351 0.054 Uiso 1 1 calc R . .
C7 C 0.1256(5) 0.1205(3) 0.0213(3) 0.0395(14) Uani 1 1 d . . .
C8 C 0.0580(6) 0.1171(5) 0.0797(3) 0.0552(18) Uani 1 1 d . . .
H8A H -0.0185 0.1257 0.0692 0.083 Uiso 1 1 calc R . .
H8B H 0.0834 0.1546 0.1087 0.083 Uiso 1 1 calc R . .
H8C H 0.0660 0.0687 0.0986 0.083 Uiso 1 1 calc R . .
C9 C 0.4115(5) 0.1681(4) -0.0319(3) 0.0448(15) Uani 1 1 d . . .
H9A H 0.4572 0.1242 -0.0321 0.067 Uiso 1 1 calc R . .
H9B H 0.4284 0.1971 0.0049 0.067 Uiso 1 1 calc R . .
H9C H 0.4256 0.1973 -0.0687 0.067 Uiso 1 1 calc R . .
C10 C 0.0855(6) 0.0767(5) -0.1497(3) 0.061(2) Uani 1 1 d . . .
H10A H 0.0137 0.0555 -0.1427 0.092 Uiso 1 1 calc R . .
H10B H 0.1324 0.0401 -0.1688 0.092 Uiso 1 1 calc R . .
H10C H 0.0782 0.1191 -0.1771 0.092 Uiso 1 1 calc R . .
C11 C 0.3053(4) 0.0209(4) 0.1163(3) 0.0387(14) Uani 1 1 d . A .
C12 C 0.3303(6) -0.0152(4) 0.0613(3) 0.0471(16) Uani 1 1 d . . .
H12 H 0.3725 0.0087 0.0311 0.057 Uiso 1 1 calc R . .
C13 C 0.2934(6) -0.0855(4) 0.0511(4) 0.0565(18) Uani 1 1 d . . .
H13 H 0.3109 -0.1101 0.0141 0.068 Uiso 1 1 calc R . .
C14 C 0.2313(6) -0.1199(4) 0.0945(4) 0.0576(19) Uani 1 1 d . . .
H14 H 0.2067 -0.1684 0.0873 0.069 Uiso 1 1 calc R . .
C15 C 0.2042(5) -0.0843(4) 0.1487(4) 0.0513(17) Uani 1 1 d . . .
H15 H 0.1607 -0.1082 0.1784 0.062 Uiso 1 1 calc R . .
C16 C 0.2412(5) -0.0134(4) 0.1592(3) 0.0441(15) Uani 1 1 d . . .
H16 H 0.2224 0.0113 0.1960 0.053 Uiso 1 1 calc R . .
C17 C 0.4913(5) 0.1203(3) 0.1175(3) 0.0368(13) Uani 1 1 d . A .
C18 C 0.5546(5) 0.0565(4) 0.1162(3) 0.0437(15) Uani 1 1 d . . .
H18 H 0.5188 0.0105 0.1163 0.052 Uiso 1 1 calc R . .
C19 C 0.6654(6) 0.0576(4) 0.1146(4) 0.0515(17) Uani 1 1 d . . .
H19 H 0.7060 0.0134 0.1131 0.062 Uiso 1 1 calc R . .
C20 C 0.7173(5) 0.1251(4) 0.1154(3) 0.0482(16) Uani 1 1 d . . .
H20 H 0.7944 0.1272 0.1148 0.058 Uiso 1 1 calc R . .
C21 C 0.6585(5) 0.1886(4) 0.1170(3) 0.0426(14) Uani 1 1 d . . .
H21 H 0.6965 0.2337 0.1178 0.051 Uiso 1 1 calc R . .
C22 C 0.5431(5) 0.1899(3) 0.1176(3) 0.0348(12) Uani 1 1 d . . .
C23 C 0.5530(5) 0.3187(3) 0.1285(3) 0.0375(13) Uani 1 1 d . . .
C24 C 0.5919(5) 0.3582(3) 0.0780(3) 0.0388(13) Uani 1 1 d . . .
C25 C 0.6585(6) 0.4191(4) 0.0888(4) 0.0517(17) Uani 1 1 d . . .
H25 H 0.6839 0.4469 0.0550 0.062 Uiso 1 1 calc R . .
C26 C 0.6875(6) 0.4391(4) 0.1482(4) 0.0574(19) Uani 1 1 d . . .
H26 H 0.7342 0.4797 0.1550 0.069 Uiso 1 1 calc R . .
C27 C 0.6483(6) 0.3998(4) 0.1977(4) 0.0556(18) Uani 1 1 d . . .
H27 H 0.6676 0.4147 0.2383 0.067 Uiso 1 1 calc R . .
C28 C 0.5817(5) 0.3392(4) 0.1894(3) 0.0470(16) Uani 1 1 d . . .
C29 C 0.5453(7) 0.2969(4) 0.2448(3) 0.058(2) Uani 1 1 d . . .
H29A H 0.4831 0.2653 0.2315 0.070 Uiso 1 1 calc R . .
C30 C 0.5056(7) 0.3460(6) 0.2957(4) 0.073(3) Uani 1 1 d . . .
H30A H 0.4725 0.3161 0.3279 0.110 Uiso 1 1 calc R . .
H30B H 0.4517 0.3803 0.2790 0.110 Uiso 1 1 calc R . .
H30C H 0.5671 0.3733 0.3133 0.110 Uiso 1 1 calc R . .
C31 C 0.6326(9) 0.2481(5) 0.2694(4) 0.081(3) Uani 1 1 d . . .
H31A H 0.6582 0.2161 0.2364 0.121 Uiso 1 1 calc R . .
H31B H 0.6038 0.2183 0.3028 0.121 Uiso 1 1 calc R . .
H31C H 0.6932 0.2778 0.2850 0.121 Uiso 1 1 calc R . .
C32 C 0.5688(6) 0.3355(4) 0.0116(3) 0.0482(16) Uani 1 1 d . . .
H32A H 0.5101 0.2978 0.0124 0.058 Uiso 1 1 calc R . .
C33 C 0.6673(9) 0.3004(5) -0.0184(4) 0.077(3) Uani 1 1 d . . .
H33A H 0.7279 0.3350 -0.0180 0.115 Uiso 1 1 calc R . .
H33B H 0.6489 0.2871 -0.0610 0.115 Uiso 1 1 calc R . .
H33C H 0.6882 0.2564 0.0046 0.115 Uiso 1 1 calc R . .
C34 C 0.5265(8) 0.3995(5) -0.0280(4) 0.075(2) Uani 1 1 d . . .
H34A H 0.4635 0.4217 -0.0082 0.112 Uiso 1 1 calc R . .
H34B H 0.5052 0.3814 -0.0689 0.112 Uiso 1 1 calc R . .
H34C H 0.5839 0.4362 -0.0321 0.112 Uiso 1 1 calc R . .
C35 C 0.2774(6) 0.2163(3) 0.2113(3) 0.0428(15) Uani 1 1 d . A .
C36 C 0.2645(6) 0.2367(4) 0.2730(3) 0.0510(17) Uani 1 1 d . . .
H36 H 0.2322 0.2828 0.2812 0.061 Uiso 1 1 calc R . .
C37 C 0.2956(7) 0.1940(5) 0.3227(3) 0.058(2) Uani 1 1 d . . .
H37 H 0.2815 0.2096 0.3635 0.069 Uiso 1 1 calc R . .
C38 C 0.3478(7) 0.1281(4) 0.3122(3) 0.058(2) Uani 1 1 d . . .
H38 H 0.3738 0.0998 0.3459 0.069 Uiso 1 1 calc R . .
C39 C 0.3619(6) 0.1039(4) 0.2532(3) 0.0486(16) Uani 1 1 d . . .
H39 H 0.3973 0.0587 0.2457 0.058 Uiso 1 1 calc R . .
C40 C 0.3230(5) 0.1471(4) 0.2037(3) 0.0402(14) Uani 1 1 d . A .
C41 C 0.0431(7) 0.2904(5) 0.1794(5) 0.076(3) Uani 1 1 d D . .
H41A H 0.0776 0.3007 0.2199 0.091 Uiso 0.37(2) 1 calc PR A 1
H41B H 0.0219 0.2383 0.1769 0.091 Uiso 0.37(2) 1 calc PR A 1
H41C H 0.0554 0.3220 0.2147 0.091 Uiso 0.63(2) 1 d PR A 2
H41D H 0.0587 0.2404 0.1915 0.091 Uiso 0.63(2) 1 d PR A 2
C45 C 0.2567(7) 0.4293(4) 0.2113(4) 0.066(2) Uani 1 1 d U . .
H45A H 0.2700 0.3988 0.2483 0.080 Uiso 1 1 calc R . .
H45B H 0.1779 0.4289 0.2015 0.080 Uiso 1 1 calc R . .
C48 C 0.3684(8) 0.4639(4) 0.1300(4) 0.067(2) Uani 1 1 d U . .
H48A H 0.3429 0.4680 0.0867 0.081 Uiso 1 1 calc R . .
H48B H 0.4484 0.4585 0.1304 0.081 Uiso 1 1 calc R . .
C42A C -0.049(3) 0.340(3) 0.166(2) 0.137(11) Uani 0.37(2) 1 d PDU A 1
H42A H -0.1160 0.3101 0.1667 0.165 Uiso 0.37(2) 1 calc PR A 1
H42B H -0.0534 0.3749 0.2005 0.165 Uiso 0.37(2) 1 calc PR A 1
C43A C -0.054(2) 0.380(3) 0.1140(19) 0.128(9) Uani 0.37(2) 1 d PDU A 1
H43A H -0.0777 0.4303 0.1222 0.154 Uiso 0.37(2) 1 calc PR A 1
H43B H -0.1032 0.3571 0.0831 0.154 Uiso 0.37(2) 1 calc PR A 1
C44A C 0.054(3) 0.378(2) 0.095(2) 0.097(10) Uani 0.37(2) 1 d PDU A 1
H44A H 0.0911 0.4240 0.1053 0.116 Uiso 0.37(2) 1 calc PR A 1
H44B H 0.0570 0.3704 0.0498 0.116 Uiso 0.37(2) 1 calc PR A 1
C42B C -0.0718(11) 0.2998(15) 0.1606(11) 0.104(7) Uani 0.63(2) 1 d PDU A 2
H42C H -0.1130 0.2542 0.1680 0.125 Uiso 0.63(2) 1 calc PR A 2
H42D H -0.1055 0.3398 0.1843 0.125 Uiso 0.63(2) 1 calc PR A 2
C43B C -0.0725(13) 0.3157(17) 0.1012(10) 0.109(6) Uani 0.63(2) 1 d PDU A 2
H43C H -0.1205 0.3581 0.0930 0.131 Uiso 0.63(2) 1 calc PR A 2
H43D H -0.0999 0.2735 0.0770 0.131 Uiso 0.63(2) 1 calc PR A 2
C44B C 0.0340(14) 0.332(2) 0.0843(13) 0.115(8) Uani 0.63(2) 1 d PDU A 2
H44C H 0.0507 0.3066 0.0454 0.138 Uiso 0.63(2) 1 calc PR A 2
H44D H 0.0399 0.3854 0.0767 0.138 Uiso 0.63(2) 1 calc PR A 2
Lu Lu 0.30134(2) 0.285466(14) 0.114424(11) 0.03597(12) Uani 1 1 d . . .
N1 N 0.4845(4) 0.2549(3) 0.1191(2) 0.0348(11) Uani 1 1 d . A .
N2 N 0.2791(4) 0.1688(3) 0.0811(2) 0.0355(11) Uani 1 1 d . A .
O1 O 0.1100(4) 0.3121(4) 0.1293(3) 0.0661(14) Uani 1 1 d . A .
O2 O 0.3185(4) 0.4018(2) 0.1593(2) 0.0490(11) Uani 1 1 d . A .
P P 0.34698(13) 0.11582(9) 0.12600(7) 0.0347(3) Uani 1 1 d . . .
C46 C 0.2956(11) 0.5053(5) 0.2218(5) 0.098(3) Uani 1 1 d U . .
H46A H 0.2352 0.5371 0.2348 0.117 Uiso 1 1 calc R . .
H46B H 0.3532 0.5062 0.2540 0.117 Uiso 1 1 calc R . .
C47 C 0.3370(12) 0.5290(5) 0.1647(6) 0.113(4) Uani 1 1 d U . .
H47A H 0.4008 0.5610 0.1715 0.135 Uiso 1 1 calc R . .
H47B H 0.2809 0.5568 0.1416 0.135 Uiso 1 1 calc R . .

loop_
_atom_site_aniso_label
_atom_site_aniso_U_11
_atom_site_aniso_U_22
_atom_site_aniso_U_33
_atom_site_aniso_U_23
_atom_site_aniso_U_13
_atom_site_aniso_U_12
C1 0.044(3) 0.056(4) 0.038(3) 0.006(3) 0.000(3) 0.019(3)
C2 0.037(3) 0.035(3) 0.032(3) 0.000(2) -0.002(2) 0.003(3)
C3 0.033(3) 0.035(3) 0.035(3) 0.002(2) 0.000(2) 0.001(2)
C4 0.041(3) 0.041(3) 0.032(3) 0.003(2) 0.001(2) -0.002(3)
C5 0.038(3) 0.048(4) 0.045(4) -0.002(3) -0.004(3) 0.001(3)
C6 0.031(3) 0.054(4) 0.051(4) 0.002(3) 0.000(3) -0.004(3)
C7 0.033(3) 0.039(3) 0.046(4) 0.000(3) 0.006(3) 0.002(3)
C8 0.046(4) 0.069(5) 0.051(4) -0.005(4) 0.009(3) -0.011(4)
C9 0.037(3) 0.056(4) 0.041(3) -0.005(3) 0.008(3) -0.006(3)
C10 0.039(4) 0.091(6) 0.053(4) -0.004(4) -0.008(3) -0.009(4)
C11 0.034(3) 0.035(3) 0.047(4) 0.003(3) -0.005(3) -0.002(2)
C12 0.055(4) 0.043(4) 0.044(4) -0.004(3) -0.003(3) -0.006(3)
C13 0.065(5) 0.043(4) 0.061(5) -0.011(3) -0.013(4) 0.003(4)
C14 0.057(4) 0.032(3) 0.083(6) -0.001(4) -0.016(4) -0.006(3)
C15 0.040(3) 0.041(4) 0.072(5) 0.011(3) -0.007(3) -0.008(3)
C16 0.038(3) 0.043(4) 0.052(4) 0.006(3) -0.002(3) -0.001(3)
C17 0.037(3) 0.037(3) 0.037(3) -0.003(3) -0.001(2) 0.000(3)
C18 0.049(4) 0.035(3) 0.047(4) 0.004(3) -0.001(3) 0.001(3)
C19 0.044(4) 0.045(4) 0.066(5) -0.007(3) -0.003(3) 0.012(3)
C20 0.034(3) 0.049(4) 0.062(4) -0.004(3) 0.003(3) 0.003(3)
C21 0.038(3) 0.043(3) 0.047(4) -0.005(3) 0.003(3) -0.002(3)
C22 0.038(3) 0.039(3) 0.027(3) 0.001(2) 0.001(2) 0.001(3)
C23 0.038(3) 0.032(3) 0.042(3) -0.004(3) 0.001(3) -0.002(3)
C24 0.040(3) 0.031(3) 0.046(3) -0.005(3) 0.005(3) -0.001(3)
C25 0.051(4) 0.039(4) 0.065(5) 0.001(3) 0.005(3) -0.006(3)
C26 0.056(4) 0.043(4) 0.074(5) -0.018(4) 0.002(4) -0.009(3)
C27 0.058(4) 0.055(4) 0.054(4) -0.018(3) 0.003(3) -0.009(4)
C28 0.045(4) 0.052(4) 0.045(4) -0.009(3) 0.004(3) -0.004(3)
C29 0.067(5) 0.070(5) 0.037(4) -0.006(3) 0.000(3) -0.024(4)
C30 0.063(5) 0.112(8) 0.045(4) -0.019(5) 0.008(4) -0.008(5)
C31 0.126(9) 0.068(6) 0.048(5) -0.003(4) 0.003(5) -0.005(6)
C32 0.058(4) 0.044(4) 0.043(4) 0.006(3) 0.004(3) -0.009(3)
C33 0.096(7) 0.089(7) 0.046(5) -0.010(4) 0.007(5) 0.021(5)
C34 0.100(7) 0.063(5) 0.060(5) 0.023(4) 0.002(5) 0.000(5)
C35 0.044(4) 0.046(4) 0.039(3) -0.002(3) 0.010(3) -0.008(3)
C36 0.057(4) 0.052(4) 0.045(4) -0.005(3) 0.014(3) -0.010(3)
C37 0.076(5) 0.064(5) 0.034(4) -0.005(3) 0.008(3) -0.026(4)
C38 0.077(5) 0.060(5) 0.036(4) 0.007(3) -0.010(3) -0.021(4)
C39 0.057(4) 0.050(4) 0.039(4) 0.004(3) -0.003(3) -0.006(3)
C40 0.043(3) 0.046(4) 0.032(3) 0.000(3) 0.001(3) -0.009(3)
C41 0.046(4) 0.096(8) 0.087(7) -0.020(5) 0.021(4) -0.008(4)
C45 0.080(5) 0.054(4) 0.066(5) -0.011(4) 0.032(4) -0.004(4)
C48 0.083(6) 0.037(4) 0.083(6) 0.000(4) 0.038(5) -0.003(4)
C42A 0.078(17) 0.18(2) 0.159(19) 0.046(18) 0.027(15) 0.019(19)
C43A 0.069(12) 0.16(2) 0.160(17) 0.044(17) 0.007(14) 0.025(16)
C44A 0.065(13) 0.10(2) 0.129(19) 0.042(18) 0.002(13) 0.036(15)
C42B 0.031(7) 0.126(16) 0.157(13) 0.022(14) 0.028(9) 0.001(8)
C43B 0.046(7) 0.140(16) 0.143(12) 0.000(13) -0.004(9) 0.015(10)
C44B 0.054(8) 0.165(19) 0.126(14) 0.052(16) 0.010(9) 0.028(12)
Lu 0.03733(18) 0.03513(18) 0.03558(18) -0.00057(10) 0.00503(11) 0.00248(10)
N1 0.040(3) 0.029(3) 0.036(3) -0.003(2) 0.002(2) -0.001(2)
N2 0.036(3) 0.036(3) 0.035(3) -0.003(2) 0.002(2) 0.001(2)
O1 0.042(3) 0.085(4) 0.072(4) -0.001(3) 0.003(3) 0.007(3)
O2 0.056(3) 0.039(2) 0.053(3) -0.005(2) 0.014(2) -0.002(2)
P 0.0381(8) 0.0332(8) 0.0329(8) -0.0014(6) 0.0026(6) -0.0046(7)
C46 0.157(10) 0.060(5) 0.078(6) -0.024(5) 0.036(6) -0.017(6)
C47 0.167(10) 0.052(5) 0.122(8) -0.022(5) 0.084(8) -0.021(6)

loop_
_atom_type_symbol
_atom_type_description
_atom_type_scat_dispersion_real
_atom_type_scat_dispersion_imag
_atom_type_scat_source
C C 0.0033 0.0016 'International Tables Vol C Tables 4.2.6.8 and 6.1.1.4'
H H 0.0000 0.0000 'International Tables Vol C Tables 4.2.6.8 and 6.1.1.4'
N N 0.0061 0.0033 'International Tables Vol C Tables 4.2.6.8 and 6.1.1.4'
O O 0.0106 0.0060 'International Tables Vol C Tables 4.2.6.8 and 6.1.1.4'
P P 0.1023 0.0942 'International Tables Vol C Tables 4.2.6.8 and 6.1.1.4'
Lu Lu -0.4720 5.8584 'International Tables Vol C Tables 4.2.6.8 and 6.1.1.4'

loop_
_geom_angle_atom_site_label_1
_geom_angle_atom_site_label_2
_geom_angle_atom_site_label_3
_geom_angle
Lu C1 H1A 109.5
Lu C1 H1B 109.5
H1A C1 H1B 109.5
Lu C1 H1C 109.5
H1A C1 H1C 109.5
H1B C1 H1C 109.5
C7 C2 C3 119.0(5)
C7 C2 N2 119.2(5)
C3 C2 N2 121.8(5)
C4 C3 C2 119.4(5)
C4 C3 C9 119.0(5)
C2 C3 C9 121.6(5)
C3 C4 C5 122.6(6)
C3 C4 H4 118.7
C5 C4 H4 118.7
C6 C5 C4 116.8(6)
C6 C5 C10 122.9(6)
C4 C5 C10 120.3(6)
C5 C6 C7 122.4(6)
C5 C6 H6 118.8
C7 C6 H6 118.8
C2 C7 C6 119.9(6)
C2 C7 C8 121.0(6)
C6 C7 C8 119.2(6)
C7 C8 H8A 109.5
C7 C8 H8B 109.5
H8A C8 H8B 109.5
C7 C8 H8C 109.5
H8A C8 H8C 109.5
H8B C8 H8C 109.5
C3 C9 H9A 109.5
C3 C9 H9B 109.5
H9A C9 H9B 109.5
C3 C9 H9C 109.5
H9A C9 H9C 109.5
H9B C9 H9C 109.5
C5 C10 H10A 109.5
C5 C10 H10B 109.5
H10A C10 H10B 109.5
C5 C10 H10C 109.5
H10A C10 H10C 109.5
H10B C10 H10C 109.5
C16 C11 C12 119.7(6)
C16 C11 P 121.2(5)
C12 C11 P 118.9(5)
C13 C12 C11 120.0(7)
C13 C12 H12 120.0
C11 C12 H12 120.0
C14 C13 C12 120.1(7)
C14 C13 H13 120.0
C12 C13 H13 120.0
C13 C14 C15 120.6(7)
C13 C14 H14 119.7
C15 C14 H14 119.7
C14 C15 C16 119.5(7)
C14 C15 H15 120.2
C16 C15 H15 120.2
C11 C16 C15 120.1(7)
C11 C16 H16 119.9
C15 C16 H16 119.9
C18 C17 C22 119.7(6)
C18 C17 P 121.1(5)
C22 C17 P 119.0(5)
C19 C18 C17 122.9(6)
C19 C18 H18 118.5
C17 C18 H18 118.5
C18 C19 C20 118.2(6)
C18 C19 H19 120.9
C20 C19 H19 120.9
C21 C20 C19 120.7(6)
C21 C20 H20 119.6
C19 C20 H20 119.6
C20 C21 C22 122.9(6)
C20 C21 H21 118.5
C22 C21 H21 118.5
N1 C22 C21 122.3(6)
N1 C22 C17 122.1(5)
C21 C22 C17 115.6(6)
C24 C23 C28 120.8(6)
C24 C23 N1 120.4(5)
C28 C23 N1 118.8(6)
C25 C24 C23 118.9(6)
C25 C24 C32 118.4(6)
C23 C24 C32 122.7(6)
C26 C25 C24 120.6(7)
C26 C25 H25 119.7
C24 C25 H25 119.7
C25 C26 C27 120.0(7)
C25 C26 H26 120.0
C27 C26 H26 120.0
C26 C27 C28 121.5(7)
C26 C27 H27 119.3
C28 C27 H27 119.3
C27 C28 C23 118.2(6)
C27 C28 C29 119.2(6)
C23 C28 C29 122.6(6)
C31 C29 C28 111.9(7)
C31 C29 C30 109.4(7)
C28 C29 C30 112.6(7)
C31 C29 H29A 107.6
C28 C29 H29A 107.6
C30 C29 H29A 107.6
C29 C30 H30A 109.5
C29 C30 H30B 109.5
H30A C30 H30B 109.5
C29 C30 H30C 109.5
H30A C30 H30C 109.5
H30B C30 H30C 109.5
C29 C31 H31A 109.5
C29 C31 H31B 109.5
H31A C31 H31B 109.5
C29 C31 H31C 109.5
H31A C31 H31C 109.5
H31B C31 H31C 109.5
C24 C32 C33 112.3(6)
C24 C32 C34 112.3(6)
C33 C32 C34 110.3(7)
C24 C32 H32A 107.2
C33 C32 H32A 107.2
C34 C32 H32A 107.2
C32 C33 H33A 109.5
C32 C33 H33B 109.5
H33A C33 H33B 109.5
C32 C33 H33C 109.5
H33A C33 H33C 109.5
H33B C33 H33C 109.5
C32 C34 H34A 109.5
C32 C34 H34B 109.5
H34A C34 H34B 109.5
C32 C34 H34C 109.5
H34A C34 H34C 109.5
H34B C34 H34C 109.5
C40 C35 C36 113.9(6)
C40 C35 Lu 108.1(4)
C36 C35 Lu 133.9(5)
C37 C36 C35 124.2(7)
C37 C36 H36 117.9
C35 C36 H36 117.9
C36 C37 C38 119.1(7)
C36 C37 H37 120.4
C38 C37 H37 120.4
C39 C38 C37 120.1(7)
C39 C38 H38 120.0
C37 C38 H38 120.0
C38 C39 C40 119.0(7)
C38 C39 H39 120.5
C40 C39 H39 120.5
C35 C40 C39 123.4(6)
C35 C40 P 117.9(5)
C39 C40 P 118.3(5)
O1 C41 C42B 108.5(11)
O1 C41 C42A 97.3(17)
C42B C41 C42A 31(2)
O1 C41 H41A 112.3
C42B C41 H41A 128.4
C42A C41 H41A 112.3
O1 C41 H41B 112.3
C42B C41 H41B 81.1
C42A C41 H41B 112.3
H41A C41 H41B 109.9
O1 C41 H41C 110.6
C42B C41 H41C 106.7
C42A C41 H41C 84.4
H41A C41 H41C 28.9
H41B C41 H41C 130.9
O1 C41 H41D 110.6
C42B C41 H41D 111.7
C42A C41 H41D 141.4
H41A C41 H41D 81.8
H41B C41 H41D 32.6
H41C C41 H41D 108.7
O2 C45 C46 105.7(7)
O2 C45 H45A 110.6
C46 C45 H45A 110.6
O2 C45 H45B 110.6
C46 C45 H45B 110.6
H45A C45 H45B 108.7
O2 C48 C47 107.2(6)
O2 C48 H48A 110.3
C47 C48 H48A 110.3
O2 C48 H48B 110.3
C47 C48 H48B 110.3
H48A C48 H48B 108.5
C43A C42A C41 122(3)
C43A C42A H42A 106.9
C41 C42A H42A 106.9
C43A C42A H42B 106.9
C41 C42A H42B 106.9
H42A C42A H42B 106.7
C42A C43A C44A 102(3)
C42A C43A H43A 111.4
C44A C43A H43A 111.4
C42A C43A H43B 111.4
C44A C43A H43B 111.4
H43A C43A H43B 109.2
C43A C44A O1 107(3)
C43A C44A H44A 110.3
O1 C44A H44A 110.3
C43A C44A H44B 110.3
O1 C44A H44B 110.3
H44A C44A H44B 108.6
C43B C42B C41 106.7(13)
C43B C42B H42C 110.4
C41 C42B H42C 110.4
C43B C42B H42D 110.4
C41 C42B H42D 110.4
H42C C42B H42D 108.6
C42B C43B C44B 108.1(17)
C42B C43B H43C 110.1
C44B C43B H43C 110.1
C42B C43B H43D 110.1
C44B C43B H43D 110.1
H43C C43B H43D 108.4
O1 C44B C43B 112.4(18)
O1 C44B H44C 109.1
C43B C44B H44C 109.1
O1 C44B H44D 109.1
C43B C44B H44D 109.1
H44C C44B H44D 107.9
N2 Lu N1 84.27(17)
N2 Lu O2 173.89(16)
N1 Lu O2 96.79(17)
N2 Lu O1 96.8(2)
N1 Lu O1 169.59(18)
O2 Lu O1 81.09(19)
N2 Lu C1 93.5(2)
N1 Lu C1 107.09(19)
O2 Lu C1 92.0(2)
O1 Lu C1 83.2(2)
N2 Lu C35 77.04(19)
N1 Lu C35 88.1(2)
O2 Lu C35 96.95(19)
O1 Lu C35 82.1(2)
C1 Lu C35 161.4(2)
C22 N1 C23 112.9(5)
C22 N1 Lu 135.1(4)
C23 N1 Lu 111.9(4)
C2 N2 P 122.6(4)
C2 N2 Lu 127.8(4)
P N2 Lu 108.4(2)
C44B O1 C41 102.7(10)
C44B O1 C44A 34.5(19)
C41 O1 C44A 108.7(13)
C44B O1 Lu 127.0(9)
C41 O1 Lu 128.0(5)
C44A O1 Lu 120.7(12)
C48 O2 C45 107.4(5)
C48 O2 Lu 124.5(4)
C45 O2 Lu 126.0(4)
N2 P C17 114.8(3)
N2 P C40 106.6(3)
C17 P C40 104.9(3)
N2 P C11 111.2(3)
C17 P C11 108.0(3)
C40 P C11 111.1(3)
C47 C46 C45 105.7(8)
C47 C46 H46A 110.6
C45 C46 H46A 110.6
C47 C46 H46B 110.6
C45 C46 H46B 110.6
H46A C46 H46B 108.7
C46 C47 C48 107.7(8)
C46 C47 H47A 110.2
C48 C47 H47A 110.2
C46 C47 H47B 110.2
C48 C47 H47B 110.2
H47A C47 H47B 108.5

loop_
_geom_bond_atom_site_label_1
_geom_bond_atom_site_label_2
_geom_bond_distance
C1 Lu 2.444(6)
C1 H1A 0.9800
C1 H1B 0.9800
C1 H1C 0.9800
C2 C7 1.392(8)
C2 C3 1.403(8)
C2 N2 1.443(7)
C3 C4 1.387(8)
C3 C9 1.525(8)
C4 C5 1.394(9)
C4 H4 0.9500
C5 C6 1.385(9)
C5 C10 1.506(9)
C6 C7 1.393(9)
C6 H6 0.9500
C7 C8 1.528(9)
C8 H8A 0.9800
C8 H8B 0.9800
C8 H8C 0.9800
C9 H9A 0.9800
C9 H9B 0.9800
C9 H9C 0.9800
C10 H10A 0.9800
C10 H10B 0.9800
C10 H10C 0.9800
C11 C16 1.382(9)
C11 C12 1.403(9)
C11 P 1.822(7)
C12 C13 1.382(10)
C12 H12 0.9500
C13 C14 1.374(11)
C13 H13 0.9500
C14 C15 1.392(11)
C14 H14 0.9500
C15 C16 1.393(9)
C15 H15 0.9500
C16 H16 0.9500
C17 C18 1.404(9)
C17 C22 1.426(9)
C17 P 1.792(6)
C18 C19 1.366(9)
C18 H18 0.9500
C19 C20 1.391(10)
C19 H19 0.9500
C20 C21 1.371(9)
C20 H20 0.9500
C21 C22 1.421(9)
C21 H21 0.9500
C22 N1 1.391(8)
C23 C24 1.404(9)
C23 C28 1.415(9)
C23 N1 1.454(8)
C24 C25 1.402(9)
C24 C32 1.524(9)
C25 C26 1.384(11)
C25 H25 0.9500
C26 C27 1.387(11)
C26 H26 0.9500
C27 C28 1.390(10)
C27 H27 0.9500
C28 C29 1.505(10)
C29 C31 1.491(13)
C29 C30 1.512(11)
C29 H29A 1.0000
C30 H30A 0.9800
C30 H30B 0.9800
C30 H30C 0.9800
C31 H31A 0.9800
C31 H31B 0.9800
C31 H31C 0.9800
C32 C33 1.527(11)
C32 C34 1.540(10)
C32 H32A 1.0000
C33 H33A 0.9800
C33 H33B 0.9800
C33 H33C 0.9800
C34 H34A 0.9800
C34 H34B 0.9800
C34 H34C 0.9800
C35 C40 1.396(9)
C35 C36 1.403(9)
C35 Lu 2.477(7)
C36 C37 1.383(11)
C36 H36 0.9500
C37 C38 1.386(12)
C37 H37 0.9500
C38 C39 1.369(10)
C38 H38 0.9500
C39 C40 1.414(9)
C39 H39 0.9500
C40 P 1.812(6)
C41 O1 1.430(10)
C41 C42B 1.478(16)
C41 C42A 1.48(2)
C41 H41A 0.9900
C41 H41B 0.9900
C41 H41C 0.9700
C41 H41D 0.9701
C45 O2 1.460(8)
C45 C46 1.487(12)
C45 H45A 0.9900
C45 H45B 0.9900
C48 O2 1.445(8)
C48 C47 1.463(11)
C48 H48A 0.9900
C48 H48B 0.9900
C42A C43A 1.34(3)
C42A H42A 0.9900
C42A H42B 0.9900
C43A C44A 1.40(2)
C43A H43A 0.9900
C43A H43B 0.9900
C44A O1 1.57(3)
C44A H44A 0.9900
C44A H44B 0.9900
C42B C43B 1.32(2)
C42B H42C 0.9900
C42B H42D 0.9900
C43B C44B 1.40(2)
C43B H43C 0.9900
C43B H43D 0.9900
C44B O1 1.39(2)
C44B H44C 0.9900
C44B H44D 0.9900
Lu N2 2.270(5)
Lu N1 2.325(5)
Lu O2 2.350(4)
Lu O1 2.432(5)
N2 P 1.603(5)
C46 C47 1.416(13)
C46 H46A 0.9900
C46 H46B 0.9900
C47 H47A 0.9900
C47 H47B 0.9900
